data_7237089
loop_
_publ_author_name
'Pas\'an, Jorge'
'Sanchiz, Joaqu\'in'
'Lloret, Francesc'
'Julve, Miguel'
'Ruiz-P\'erez, Catalina'

_publ_section_title
;
 Magnetostructural relationships in polymorphic ethylmalonate-containing
 copper(ii) coordination polymers
;
_journal_issue 46
_journal_name_full CrystEngComm
_journal_page_first 7464
_journal_paper_doi 10.1039/C8CE01595C
_journal_volume 20
_journal_year 2018
_chemical_formula_sum 'C5 H8 Cu O5'
_chemical_formula_weight 211.65
_space_group_crystal_system orthorhombic
_space_group_IT_number 41
_space_group_name_Hall 'C -2ac 2'
_space_group_name_H-M_alt 'C 2 e b'
_atom_sites_solution_hydrogens mixed
_audit_creation_method SHELXL-2013
_audit_update_record
;
2018-09-12 deposited with the CCDC.
2018-10-12 downloaded from the CCDC.
;
_cell_angle_alpha 90
_cell_angle_beta 90
_cell_angle_gamma 90
_cell_formula_units_Z 8
_cell_length_a 9.770(3)
_cell_length_b 9.921(3)
_cell_length_c 14.477(3)
_cell_measurement_reflns_used 4038
_cell_measurement_temperature 293(2)
_cell_measurement_theta_max 27.491
_cell_measurement_theta_min 4.061
_cell_volume 1403.2(7)
_computing_cell_refinement 'Dirax/lsq (Duisenberg & Schreurs, 1989-2000)'
_computing_data_collection 'Collect (Nonius BV, 1997-2000)'
_computing_data_reduction 'EvalCCD (Duisenberg & Schreurs 1990-2000)'
_computing_structure_refinement 'SHELXL-2013 (Sheldrick, 2013)'
_computing_structure_solution 'SHELXS-97 (Sheldrick, 1997)'
_diffrn_ambient_temperature 293(2)
_diffrn_detector 'CCD plate'
_diffrn_detector_area_resol_mean 9
_diffrn_measured_fraction_theta_full 0.996
_diffrn_measured_fraction_theta_max 0.996
_diffrn_measurement_device 'four-circle diffractometer'
_diffrn_measurement_device_type 'KappaCCD Enraf Nonius FR590'
_diffrn_measurement_method 'CCD rotation images, thick slices'
_diffrn_radiation_monochromator 'horizonally mounted graphite crystal'
_diffrn_radiation_probe x-ray
_diffrn_radiation_type MoK\a
_diffrn_radiation_wavelength 0.71073
_diffrn_reflns_av_R_equivalents 0.0653
_diffrn_reflns_av_unetI/netI 0.0837
_diffrn_reflns_Laue_measured_fraction_full 0.996
_diffrn_reflns_Laue_measured_fraction_max 0.996
_diffrn_reflns_limit_h_max 10
_diffrn_reflns_limit_h_min -12
_diffrn_reflns_limit_k_max 12
_diffrn_reflns_limit_k_min -10
_diffrn_reflns_limit_l_max 15
_diffrn_reflns_limit_l_min -18
_diffrn_reflns_number 4038
_diffrn_reflns_point_group_measured_fraction_full 0.997
_diffrn_reflns_point_group_measured_fraction_max 0.998
_diffrn_reflns_theta_full 25.242
_diffrn_reflns_theta_max 27.491
_diffrn_reflns_theta_min 4.061
_diffrn_source 'fine-focus sealed X-ray tube'
_exptl_absorpt_coefficient_mu 3.081
_exptl_absorpt_correction_T_max 0.4290
_exptl_absorpt_correction_T_min 0.4187
_exptl_absorpt_correction_type sphere
_exptl_absorpt_process_details
;
Interpolation using  Int.Tab. Vol. C (1992) p. 523,Tab. 6.3.3.3
for values of muR in the range 0-2.5, and Int.Tab. Vol.II (1959)
p.302; Table 5.3.6 B for muR in the range 2.6-10.0.
The interpolation procedure of C.W.Dwiggins Jr (Acta Cryst.(1975)
A31,146-148) is used with some modification.
;
_exptl_crystal_colour blu
_exptl_crystal_density_diffrn 2.004
_exptl_crystal_description plate
_exptl_crystal_F_000 856
_exptl_crystal_preparation 'Magnetic properties'
_exptl_crystal_recrystallization_method 'Re-crystallisation from solvent: water'
_exptl_crystal_size_max 0.20
_exptl_crystal_size_mid 0.09
_exptl_crystal_size_min 0.09
_exptl_crystal_size_rad 0.1900
_refine_diff_density_max 1.040
_refine_diff_density_min -0.732
_refine_diff_density_rms 0.130
_refine_ls_abs_structure_details
;
 Refined as an inversion twin.
;
_refine_ls_abs_structure_Flack 0.43(5)
_refine_ls_extinction_method none
_refine_ls_goodness_of_fit_ref 1.031
_refine_ls_hydrogen_treatment mixed
_refine_ls_matrix_type full
_refine_ls_number_parameters 108
_refine_ls_number_reflns 1408
_refine_ls_number_restraints 4
_refine_ls_restrained_S_all 1.030
_refine_ls_R_factor_all 0.0759
_refine_ls_R_factor_gt 0.0458
_refine_ls_shift/su_max 0.000
_refine_ls_shift/su_mean 0.000
_refine_ls_structure_factor_coef Fsqd
_refine_ls_weighting_details 'w=1/[\s^2^(Fo^2^)+(0.0277P)^2^+5.8957P] where P=(Fo^2^+2Fc^2^)/3'
_refine_ls_weighting_scheme calc
_refine_ls_wR_factor_gt 0.0894
_refine_ls_wR_factor_ref 0.0980
_reflns_Friedel_coverage 0.888
_reflns_Friedel_fraction_full 0.998
_reflns_Friedel_fraction_max 0.999
_reflns_number_gt 1058
_reflns_number_total 1408
_reflns_threshold_expression 'I > 2\s(I)'
_cod_data_source_file c8ce01595c2.cif
_cod_data_source_block compound2
_cod_depositor_comments
;
The following automatic conversions were performed:

data item '_space_group_crystal_system' value 'Orthorhombic' was
changed to 'orthorhombic' in accordance with the
/home/saulius/struct/COD-crude-data/automatic-downloads/DataCite-retrospective/RSC/depositions/lib/dictionaries/cif_core.dic
dictionary named 'cif_core.dic' version 2.4.2 last updated on
2011-04-26.

Automatic conversion script
Id: cif_fix_values 6909 2019-04-08 15:41:33Z antanas 
;
_cod_original_sg_symbol_Hall 'C -2bc 2'
_cod_original_sg_symbol_H-M 'C 2 c b'
_cod_database_code 7237089
_shelx_space_group_comment
;
The symmetry employed for this shelxl refinement is uniquely defined
by the following loop, which should always be used as a source of
symmetry information in preference to the above space-group names.
They are only intended as comments.
;
_shelxl_version_number 2013-4

loop_
_space_group_symop_operation_xyz
'x, y, z'
'x+1/2, y, -z+1/2'
'x, -y, -z'
'x+1/2, -y, z+1/2'
'x+1/2, y+1/2, z'
'x+1, y+1/2, -z+1/2'
'x+1/2, -y+1/2, -z'
'x+1, -y+1/2, z+1/2'

loop_
_atom_site_label
_atom_site_type_symbol
_atom_site_fract_x
_atom_site_fract_y
_atom_site_fract_z
_atom_site_U_iso_or_equiv
_atom_site_adp_type
_atom_site_occupancy
_atom_site_site_symmetry_order
_atom_site_calc_flag
_atom_site_refinement_flags_posn
_atom_site_refinement_flags_adp
C1 C 0.3980(8) 0.3364(9) 0.3385(7) 0.021(2) Uani 1 1 d . .
C2 C 0.3251(8) 0.2334(9) 0.3999(6) 0.018(2) Uani 1 1 d . .
H2 H 0.3944 0.1666 0.4173 0.022 Uiso 1 1 calc R U
C3 C 0.2208(9) 0.1588(9) 0.3408(6) 0.0169(19) Uani 1 1 d . .
C4 C 0.2708(10) 0.2906(10) 0.4890(7) 0.027(2) Uani 1 1 d . .
H4A H 0.3383 0.3519 0.5145 0.032 Uiso 1 1 calc R U
H4B H 0.1888 0.3423 0.4759 0.032 Uiso 1 1 calc R U
C5 C 0.2376(12) 0.1848(11) 0.5599(7) 0.035(3) Uani 1 1 d . .
H5A H 0.1728 0.1221 0.5345 0.053 Uiso 1 1 calc R U
H5B H 0.1991 0.2270 0.6136 0.053 Uiso 1 1 calc R U
H5C H 0.3197 0.1377 0.5768 0.053 Uiso 1 1 calc R U
Cu1 Cu 0.44644(14) 0.11040(8) 0.21818(6) 0.0173(3) Uani 1 1 d . .
O1 O 0.3950(6) 0.4577(6) 0.3608(5) 0.0220(15) Uani 1 1 d . .
O2 O 0.4612(8) 0.2926(5) 0.2671(4) 0.0214(14) Uani 1 1 d . .
O3 O 0.0987(6) 0.1631(6) 0.3636(4) 0.0211(14) Uani 1 1 d . .
O4 O 0.2631(6) 0.0950(6) 0.2715(5) 0.0255(16) Uani 1 1 d . .
O1W O 0.5500(5) 0.0057(6) 0.3383(5) 0.0251(16) Uani 1 1 d D .
H1W H 0.639(5) 0.033(7) 0.323(7) 0.038 Uiso 1 1 d D U
H2W H 0.544(8) -0.087(4) 0.326(8) 0.038 Uiso 1 1 d D U

loop_
_atom_site_aniso_label
_atom_site_aniso_U_11
_atom_site_aniso_U_22
_atom_site_aniso_U_33
_atom_site_aniso_U_23
_atom_site_aniso_U_13
_atom_site_aniso_U_12
C1 0.016(4) 0.019(5) 0.028(5) 0.014(5) -0.013(4) -0.003(3)
C2 0.018(4) 0.020(5) 0.017(5) 0.004(4) -0.002(4) -0.009(4)
C3 0.015(5) 0.013(4) 0.022(5) 0.005(4) -0.005(4) -0.006(4)
C4 0.027(5) 0.022(5) 0.031(6) -0.003(5) 0.006(4) -0.006(4)
C5 0.036(6) 0.046(7) 0.023(6) -0.001(5) 0.003(5) 0.000(5)
Cu1 0.0124(4) 0.0129(4) 0.0267(5) -0.0004(5) 0.0001(8) -0.0020(8)
O1 0.021(3) 0.014(3) 0.031(4) 0.004(3) 0.003(2) -0.004(2)
O2 0.017(3) 0.019(3) 0.028(3) -0.002(2) 0.007(3) 0.000(4)
O3 0.007(3) 0.025(3) 0.031(4) -0.005(3) -0.003(3) -0.008(3)
O4 0.017(3) 0.027(4) 0.032(4) -0.009(3) 0.002(3) -0.009(3)
O1W 0.010(3) 0.021(4) 0.045(4) 0.000(3) -0.003(3) -0.001(3)

loop_
_atom_type_symbol
_atom_type_description
_atom_type_scat_dispersion_real
_atom_type_scat_dispersion_imag
_atom_type_scat_source
C C 0.0033 0.0016 'International Tables Vol C Tables 4.2.6.8 and 6.1.1.4'
H H 0.0000 0.0000 'International Tables Vol C Tables 4.2.6.8 and 6.1.1.4'
Cu Cu 0.3201 1.2651 'International Tables Vol C Tables 4.2.6.8 and 6.1.1.4'
O O 0.0106 0.0060 'International Tables Vol C Tables 4.2.6.8 and 6.1.1.4'

loop_
_geom_angle_atom_site_label_1
_geom_angle_atom_site_label_2
_geom_angle_atom_site_label_3
_geom_angle
_geom_angle_site_symmetry_1
_geom_angle_site_symmetry_3
O1 C1 O2 123.3(8) . .
O1 C1 C2 118.9(8) . .
O2 C1 C2 117.8(8) . .
C4 C2 C3 115.4(7) . .
C4 C2 C1 114.2(8) . .
C3 C2 C1 108.0(7) . .
O3 C3 O4 123.2(8) . .
O3 C3 C2 118.6(8) . .
O4 C3 C2 118.2(8) . .
C5 C4 C2 113.4(8) . .
O2 Cu1 O4 89.8(3) . .
O2 Cu1 O1 161.3(3) . 6_445
O4 Cu1 O1 86.3(3) . 6_445
O2 Cu1 O3 85.2(3) . 2
O4 Cu1 O3 161.5(3) . 2
O1 Cu1 O3 92.7(3) 6_445 2
O2 Cu1 O1W 96.5(3) . .
O4 Cu1 O1W 94.0(3) . .
O1 Cu1 O1W 102.0(3) 6_445 .
O3 Cu1 O1W 104.2(2) 2 .
C1 O1 Cu1 126.0(6) . 6_455
C1 O2 Cu1 125.0(6) . .
C3 O3 Cu1 123.9(6) . 2_455
C3 O4 Cu1 125.2(5) . .

loop_
_geom_bond_atom_site_label_1
_geom_bond_atom_site_label_2
_geom_bond_distance
_geom_bond_site_symmetry_2
C1 O1 1.246(11) .
C1 O2 1.280(11) .
C1 C2 1.531(12) .
C2 C4 1.505(13) .
C2 C3 1.522(12) .
C3 O3 1.238(10) .
C3 O4 1.257(11) .
C4 C5 1.504(14) .
Cu1 O2 1.947(5) .
Cu1 O4 1.956(6) .
Cu1 O1 1.963(6) 6_445
Cu1 O3 1.972(6) 2
Cu1 O1W 2.264(7) .
O1 Cu1 1.963(6) 6_455
O3 Cu1 1.972(6) 2_455
